data_2218313
loop_
_publ_author_name
'Teo, Yin Yin'
'Lo, Kong Mun'
'Ng, Seik Weng'

_publ_section_title
;
 Bis[1,2-bis(diphenylphosphino)ethane-\k^2^<i>P</i>:<i>P</i>']silver(I)
 bis(chlorodifluoroacetato-\k<i>O</i>)(4-chlorophenyl)diphenylstannate(IV)
;
_journal_coeditor_code BQ2076
_journal_issue 6
_journal_name_full 'Acta Crystallographica Section E'
_journal_page_first m819
_journal_paper_doi 10.1107/S1600536808014128
_journal_volume 64
_journal_year 2008
_chemical_formula_iupac '[Ag (C26 H24 P2)2] [Sn (C2 Cl F2 O2)2 (C6 H5)2 (C6 H4 Cl)]'
_chemical_formula_moiety 'C52 H48 Ag1 P4 +, C22 H14 Cl3 F4 O4 Sn  -'
_chemical_formula_sum 'C74 H62 Ag Cl3 F4 O4 P4 Sn'
_chemical_formula_weight 1548.03
_chemical_name_systematic
;
Bis[1,2-bis(diphenylphosphino)ethane-\k^2^<i>P</i>:<i>P</i>']silver(I)
bis(chlorodifluoroacetato-\kO)(4-chlorophenyl)diphenylstannate(IV)
;
_space_group_IT_number 2
_symmetry_cell_setting triclinic
_symmetry_space_group_name_Hall '-P 1'
_symmetry_space_group_name_H-M 'P -1'
_atom_sites_solution_hydrogens geom
_atom_sites_solution_primary direct
_atom_sites_solution_secondary difmap
_audit_creation_method SHELXL-97
_cell_angle_alpha 69.674(2)
_cell_angle_beta 84.646(2)
_cell_angle_gamma 74.030(2)
_cell_formula_units_Z 2
_cell_length_a 13.4774(3)
_cell_length_b 15.4957(5)
_cell_length_c 18.1475(4)
_cell_measurement_reflns_used 3393
_cell_measurement_temperature 100(2)
_cell_measurement_theta_max 21.7
_cell_measurement_theta_min 2.3
_cell_volume 3416.79(16)
_computing_cell_refinement 'SAINT (Bruker, 2007)'
_computing_data_collection 'APEX2 (Bruker, 2007)'
_computing_data_reduction 'SAINT (Bruker, 2007)'
_computing_molecular_graphics 'X-SEED (Barbour, 2001)'
_computing_publication_material 'publCIF (Westrip, 2008)'
_computing_structure_refinement 'SHELXL97 (Sheldrick, 2008)'
_computing_structure_solution 'SHELXS97 (Sheldrick, 2008)'
_diffrn_ambient_temperature 100(2)
_diffrn_measured_fraction_theta_full 0.988
_diffrn_measured_fraction_theta_max 0.988
_diffrn_measurement_device_type 'Bruker SMART APEX'
_diffrn_measurement_method \w
_diffrn_radiation_monochromator graphite
_diffrn_radiation_source 'fine-focus sealed tube'
_diffrn_radiation_type MoK\a
_diffrn_radiation_wavelength 0.71073
_diffrn_reflns_av_R_equivalents 0.0755
_diffrn_reflns_av_sigmaI/netI 0.1158
_diffrn_reflns_limit_h_max 17
_diffrn_reflns_limit_h_min -17
_diffrn_reflns_limit_k_max 15
_diffrn_reflns_limit_k_min -20
_diffrn_reflns_limit_l_max 23
_diffrn_reflns_limit_l_min -23
_diffrn_reflns_number 37182
_diffrn_reflns_theta_full 27.50
_diffrn_reflns_theta_max 27.50
_diffrn_reflns_theta_min 1.18
_diffrn_standards_decay_% 0
_diffrn_standards_interval_count 0
_diffrn_standards_interval_time 0
_diffrn_standards_number 0
_exptl_absorpt_coefficient_mu 0.923
_exptl_absorpt_correction_T_max 0.9467
_exptl_absorpt_correction_T_min 0.8441
_exptl_absorpt_correction_type multi-scan
_exptl_absorpt_process_details 'SADABS (Sheldrick, 1996)'
_exptl_crystal_colour Colorless
_exptl_crystal_density_diffrn 1.505
_exptl_crystal_density_method 'not measured'
_exptl_crystal_description Block
_exptl_crystal_F_000 1564
_exptl_crystal_size_max 0.19
_exptl_crystal_size_mid 0.09
_exptl_crystal_size_min 0.06
_refine_diff_density_max 1.355
_refine_diff_density_min -1.757
_refine_ls_extinction_method none
_refine_ls_goodness_of_fit_ref 1.008
_refine_ls_hydrogen_treatment constr
_refine_ls_matrix_type full
_refine_ls_number_parameters 868
_refine_ls_number_reflns 16111
_refine_ls_number_restraints 118
_refine_ls_restrained_S_all 1.020
_refine_ls_R_factor_all 0.1001
_refine_ls_R_factor_gt 0.0567
_refine_ls_shift/su_max 0.001
_refine_ls_shift/su_mean 0.000
_refine_ls_structure_factor_coef Fsqd
_refine_ls_weighting_details 'calc w=1/[\s^2^(Fo^2^)+(0.0516P)^2^+3.4764P] where P=(Fo^2^+2Fc^2^)/3'
_refine_ls_weighting_scheme calc
_refine_ls_wR_factor_gt 0.1177
_refine_ls_wR_factor_ref 0.1481
_reflns_number_gt 10301
_reflns_number_total 16111
_reflns_threshold_expression I>2\s(I)
_cod_data_source_file bq2076.cif
_cod_data_source_block I
_cod_depositor_comments
;
The following automatic conversions were performed:
'_symmetry_cell_setting' value 'Triclinic' changed to 'triclinic'
according to '/home/saulius/struct/CIF-dictionaries/cif_core.dic'
dictionary named 'cif_core.dic' version 2.4.1 from
2010-06-29.

'_exptl_absorpt_correction_type' value 'Multi-scan' changed
to 'multi-scan' according to
'/home/saulius/struct/CIF-dictionaries/cif_core.dic' dictionary named
'cif_core.dic' version 2.4.1 from 2010-06-29.

Automatic conversion script
Id: cif_fix_enum 1527 2010-12-29 10:47:43Z saulius 

The following automatic conversions were performed:

'_symmetry_cell_setting' value 'Triclinic' changed to 'triclinic'
according to /home/saulius/struct/CIF-dictionaries/cif_core.dic
dictionary named 'cif_core.dic' version 2.4.1 from
2010-06-29.

'_exptl_absorpt_correction_type' value 'Multi-scan'
changed to 'multi-scan' according to
/home/saulius/struct/CIF-dictionaries/cif_core.dic dictionary named
'cif_core.dic' version 2.4.1 from 2010-06-29.

Automatic conversion script
Id: cif_fix_values 1715 2011-07-08 13:25:40Z adriana 
;
_cod_original_cell_volume 3416.8(2)
_cod_database_code 2218313
_cod_database_fobs_code 2218313

loop_
_symmetry_equiv_pos_as_xyz
'x, y, z'
'-x, -y, -z'

loop_
_atom_site_type_symbol
_atom_site_label
_atom_site_fract_x
_atom_site_fract_y
_atom_site_fract_z
_atom_site_U_iso_or_equiv
_atom_site_adp_type
_atom_site_calc_flag
_atom_site_refinement_flags
_atom_site_occupancy
_atom_site_disorder_assembly
_atom_site_disorder_group
Sn Sn1 0.18356(3) 0.41136(3) 0.74160(2) 0.02029(10) Uani d . 1 . .
Ag Ag1 0.34144(3) -0.12991(3) 0.74626(2) 0.01634(10) Uani d . 1 . .
Cl Cl1 -0.16052(14) 0.15843(14) 0.80533(11) 0.0334(5) Uani d PDU 0.813(4) A 1
Cl Cl2 0.13197(16) 0.43648(19) 1.02140(12) 0.0509(7) Uani d PDU 0.813(4) A 3
Cl Cl3 0.1026(3) 0.4097(2) 0.45258(17) 0.0712(12) Uani d PDU 0.722(5) B 3
F F1 0.3254(3) 0.3662(3) 1.02756(19) 0.0261(11) Uani d PDU 0.813(4) A 3
F F2 0.2350(4) 0.2721(3) 1.0236(2) 0.0530(14) Uani d PDU 0.813(4) A 3
F F3 0.1652(5) 0.5441(3) 0.4608(3) 0.0505(17) Uani d PDU 0.722(5) B 3
F F4 0.2835(4) 0.4236(5) 0.4476(3) 0.077(3) Uani d PDU 0.722(5) B 3
Cl Cl2' 0.2959(8) 0.2388(5) 1.0223(4) 0.0530(14) Uani d PDU 0.19 A 4
Cl Cl3' 0.2789(5) 0.5165(6) 0.4514(3) 0.059(3) Uani d PDU 0.278(5) B 4
F F1' 0.2994(11) 0.3969(9) 1.0274(5) 0.0261(11) Uani d PDU 0.19 A 4
F F2' 0.1466(7) 0.3712(11) 1.0226(5) 0.0509(7) Uani d PDU 0.19 A 4
F F3' 0.0957(6) 0.5099(9) 0.4631(5) 0.074(5) Uani d PDU 0.278(5) B 4
F F4' 0.2082(12) 0.3847(7) 0.4476(5) 0.071(5) Uani d PDU 0.278(5) B 4
P P1 0.43266(10) -0.27742(10) 0.71408(7) 0.0162(3) Uani d . 1 . .
P P2 0.26737(10) -0.24426(10) 0.85526(7) 0.0157(3) Uani d . 1 . .
P P3 0.40448(10) -0.00758(10) 0.77467(7) 0.0170(3) Uani d . 1 . .
P P4 0.22324(10) 0.01273(10) 0.65085(7) 0.0170(3) Uani d . 1 . .
O O1 0.1970(3) 0.3585(3) 0.8728(2) 0.0250(9) Uani d . 1 . .
O O2 0.2980(3) 0.4534(3) 0.8737(2) 0.0236(8) Uani d . 1 . .
O O3 0.1653(3) 0.4574(3) 0.6122(2) 0.0249(9) Uani d . 1 . .
O O4 0.2539(3) 0.3173(3) 0.5987(2) 0.0342(10) Uani d . 1 . .
C C1 0.0862(4) 0.3184(4) 0.7596(3) 0.0210(12) Uani d . 1 A .
C C2 0.0951(4) 0.2341(4) 0.8233(3) 0.0231(12) Uani d . 1 . .
H H2 0.1525 0.2116 0.8579 0.028 Uiso calc R 1 . .
C C3 0.0214(5) 0.1825(4) 0.8372(3) 0.0287(13) Uani d . 1 A .
H H3 0.0291 0.1244 0.8800 0.034 Uiso calc R 1 . .
C C4 -0.0633(4) 0.2173(4) 0.7876(3) 0.0290(13) Uani d D 1 . .
H H4 -0.1156 0.1841 0.7980 0.035 Uiso calc PR 0.187(4) A 2
C C5 -0.0729(5) 0.2994(5) 0.7231(4) 0.0351(15) Uani d . 1 A .
H H5 -0.1299 0.3213 0.6883 0.042 Uiso calc R 1 . .
C C6 0.0012(4) 0.3493(4) 0.7100(3) 0.0298(14) Uani d . 1 . .
H H6 -0.0059 0.4062 0.6660 0.036 Uiso calc R 1 A .
C C7 0.3472(4) 0.3784(4) 0.7282(3) 0.0260(13) Uani d . 1 A .
C C8 0.4138(5) 0.3012(4) 0.7814(3) 0.0297(14) Uani d . 1 . .
H H8 0.3861 0.2587 0.8242 0.036 Uiso calc R 1 . .
C C9 0.5190(5) 0.2854(5) 0.7730(4) 0.0380(17) Uani d . 1 A .
H H9 0.5637 0.2312 0.8085 0.046 Uiso calc R 1 . .
C C10 0.5589(5) 0.3497(5) 0.7120(4) 0.0391(17) Uani d D 1 . .
H H10 0.6316 0.3407 0.7076 0.047 Uiso calc PR 0.813(4) A 1
Cl Cl1' 0.6905(9) 0.3299(19) 0.7021(15) 0.171(10) Uani d PDU 0.187(4) A 2
C C11 0.4963(5) 0.4253(5) 0.6585(4) 0.0346(15) Uani d . 1 A .
H H11 0.5251 0.4674 0.6160 0.042 Uiso calc R 1 . .
C C12 0.3899(5) 0.4407(5) 0.6663(3) 0.0304(14) Uani d . 1 . .
H H12 0.3459 0.4939 0.6293 0.036 Uiso calc R 1 A .
C C13 0.0986(4) 0.5528(4) 0.7339(3) 0.0202(11) Uani d . 1 . .
C C14 0.0815(5) 0.6263(4) 0.6624(3) 0.0287(13) Uani d . 1 . .
H H14 0.1089 0.6138 0.6159 0.034 Uiso calc R 1 . .
C C15 0.0251(5) 0.7179(4) 0.6573(4) 0.0337(15) Uani d . 1 . .
H H15 0.0141 0.7669 0.6075 0.040 Uiso calc R 1 . .
C C16 -0.0152(4) 0.7388(4) 0.7241(3) 0.0313(14) Uani d . 1 . .
H H16 -0.0527 0.8017 0.7206 0.038 Uiso calc R 1 . .
C C17 0.0001(4) 0.6661(4) 0.7957(3) 0.0274(13) Uani d . 1 . .
H H17 -0.0277 0.6790 0.8420 0.033 Uiso calc R 1 . .
C C18 0.0561(4) 0.5738(4) 0.8008(3) 0.0249(12) Uani d . 1 . .
H H18 0.0655 0.5246 0.8506 0.030 Uiso calc R 1 . .
C C19 0.2499(4) 0.3938(4) 0.9047(3) 0.0210(12) Uani d D 1 A .
C C20 0.2436(4) 0.3606(4) 0.9940(3) 0.0322(14) Uani d D 1 . .
C C21 0.2060(4) 0.4013(4) 0.5744(3) 0.0254(13) Uani d D 1 B .
C C22 0.1933(4) 0.4485(4) 0.4850(3) 0.0371(16) Uani d D 1 . .
C C23 0.4185(4) -0.2828(4) 0.6172(3) 0.0194(11) Uani d . 1 . .
C C24 0.4972(4) -0.2732(4) 0.5614(3) 0.0277(13) Uani d . 1 . .
H H24 0.5598 -0.2644 0.5738 0.033 Uiso calc R 1 . .
C C25 0.4830(6) -0.2766(5) 0.4875(3) 0.0388(17) Uani d . 1 . .
H H25 0.5367 -0.2709 0.4497 0.047 Uiso calc R 1 . .
C C27 0.3918(6) -0.2882(5) 0.4686(3) 0.045(2) Uani d . 1 . .
H H27 0.3831 -0.2907 0.4181 0.054 Uiso calc R 1 . .
C C28 0.3134(5) -0.2961(5) 0.5227(3) 0.0406(17) Uani d . 1 . .
H H28 0.2507 -0.3042 0.5095 0.049 Uiso calc R 1 . .
C C29 0.3258(5) -0.2922(4) 0.5963(3) 0.0286(13) Uani d . 1 . .
H H29 0.2707 -0.2960 0.6330 0.034 Uiso calc R 1 . .
C C30 0.5692(4) -0.3352(4) 0.7361(3) 0.0180(11) Uani d . 1 . .
C C31 0.6268(4) -0.2935(4) 0.7664(3) 0.0205(11) Uani d . 1 . .
H H31 0.5951 -0.2347 0.7745 0.025 Uiso calc R 1 . .
C C32 0.7299(4) -0.3368(5) 0.7848(3) 0.0300(14) Uani d . 1 . .
H H32 0.7692 -0.3073 0.8048 0.036 Uiso calc R 1 . .
C C33 0.7756(4) -0.4231(5) 0.7742(3) 0.0338(15) Uani d . 1 . .
H H33 0.8464 -0.4530 0.7870 0.041 Uiso calc R 1 . .
C C34 0.7198(4) -0.4656(5) 0.7454(3) 0.0327(15) Uani d . 1 . .
H H34 0.7518 -0.5250 0.7383 0.039 Uiso calc R 1 . .
C C35 0.6161(4) -0.4223(4) 0.7264(3) 0.0234(12) Uani d . 1 . .
H H35 0.5773 -0.4523 0.7067 0.028 Uiso calc R 1 . .
C C36 0.3707(4) -0.3694(4) 0.7792(3) 0.0158(10) Uani d . 1 . .
H H36A 0.3654 -0.4119 0.7506 0.019 Uiso calc R 1 . .
H H36B 0.4160 -0.4086 0.8253 0.019 Uiso calc R 1 . .
C C37 0.2626(4) -0.3305(4) 0.8087(3) 0.0178(11) Uani d . 1 . .
H H37A 0.2381 -0.3836 0.8471 0.021 Uiso calc R 1 . .
H H37B 0.2135 -0.2994 0.7641 0.021 Uiso calc R 1 . .
C C38 0.1386(4) -0.2200(4) 0.8980(3) 0.0187(11) Uani d . 1 . .
C C39 0.0693(4) -0.1315(4) 0.8647(3) 0.0233(12) Uani d . 1 . .
H H39 0.0888 -0.0856 0.8197 0.028 Uiso calc R 1 . .
C C40 -0.0283(4) -0.1102(5) 0.8972(3) 0.0309(14) Uani d . 1 . .
H H40 -0.0753 -0.0497 0.8747 0.037 Uiso calc R 1 . .
C C41 -0.0561(4) -0.1777(5) 0.9623(3) 0.0295(14) Uani d . 1 . .
H H41 -0.1228 -0.1634 0.9843 0.035 Uiso calc R 1 . .
C C42 0.0110(4) -0.2650(5) 0.9956(3) 0.0314(14) Uani d . 1 . .
H H42 -0.0093 -0.3109 1.0403 0.038 Uiso calc R 1 . .
C C43 0.1082(4) -0.2862(4) 0.9639(3) 0.0246(13) Uani d . 1 . .
H H43 0.1548 -0.3467 0.9874 0.030 Uiso calc R 1 . .
C C44 0.3491(4) -0.3121(4) 0.9418(3) 0.0193(11) Uani d . 1 . .
C C45 0.3547(4) -0.4080(4) 0.9852(3) 0.0197(11) Uani d . 1 . .
H H45 0.3225 -0.4432 0.9658 0.024 Uiso calc R 1 . .
C C46 0.4067(4) -0.4511(4) 1.0557(3) 0.0254(13) Uani d . 1 . .
H H46 0.4099 -0.5159 1.0850 0.031 Uiso calc R 1 . .
C C47 0.4545(4) -0.4003(4) 1.0844(3) 0.0273(13) Uani d . 1 . .
H H47 0.4880 -0.4296 1.1341 0.033 Uiso calc R 1 . .
C C48 0.4532(5) -0.3073(4) 1.0405(3) 0.0301(14) Uani d . 1 . .
H H48 0.4882 -0.2733 1.0590 0.036 Uiso calc R 1 . .
C C49 0.4007(4) -0.2631(4) 0.9691(3) 0.0209(12) Uani d . 1 . .
H H49 0.4003 -0.1992 0.9390 0.025 Uiso calc R 1 . .
C C50 0.3564(4) 0.0103(4) 0.8679(3) 0.0183(11) Uani d . 1 . .
C C51 0.2711(4) -0.0222(4) 0.9024(3) 0.0238(12) Uani d . 1 . .
H H51 0.2355 -0.0477 0.8757 0.029 Uiso calc R 1 . .
C C52 0.2381(5) -0.0172(4) 0.9757(3) 0.0312(14) Uani d . 1 . .
H H52 0.1807 -0.0407 0.9997 0.037 Uiso calc R 1 . .
C C53 0.2886(5) 0.0219(5) 1.0147(3) 0.0371(17) Uani d . 1 . .
H H53 0.2660 0.0252 1.0651 0.044 Uiso calc R 1 . .
C C54 0.3704(5) 0.0554(5) 0.9797(3) 0.0355(16) Uani d . 1 . .
H H54 0.4047 0.0822 1.0061 0.043 Uiso calc R 1 . .
C C55 0.4055(4) 0.0513(4) 0.9055(3) 0.0278(13) Uani d . 1 . .
H H55 0.4620 0.0763 0.8813 0.033 Uiso calc R 1 . .
C C56 0.5389(4) -0.0037(4) 0.7712(3) 0.0170(11) Uani d . 1 . .
C C57 0.5746(4) 0.0730(4) 0.7224(3) 0.0242(12) Uani d . 1 . .
H H57 0.5268 0.1291 0.6919 0.029 Uiso calc R 1 . .
C C58 0.6785(4) 0.0689(4) 0.7176(3) 0.0268(13) Uani d . 1 . .
H H58 0.7016 0.1223 0.6847 0.032 Uiso calc R 1 . .
C C59 0.7492(4) -0.0138(4) 0.7611(3) 0.0227(12) Uani d . 1 . .
H H59 0.8211 -0.0179 0.7561 0.027 Uiso calc R 1 . .
C C60 0.7153(4) -0.0889(4) 0.8112(3) 0.0228(12) Uani d . 1 . .
H H60 0.7639 -0.1439 0.8423 0.027 Uiso calc R 1 . .
C C61 0.6111(4) -0.0863(4) 0.8173(3) 0.0213(12) Uani d . 1 . .
H H61 0.5885 -0.1392 0.8519 0.026 Uiso calc R 1 . .
C C62 0.3403(4) 0.1056(4) 0.7001(3) 0.0213(12) Uani d . 1 . .
H H62A 0.3406 0.1591 0.7178 0.026 Uiso calc R 1 . .
H H62B 0.3795 0.1132 0.6503 0.026 Uiso calc R 1 . .
C C63 0.2292(4) 0.1095(4) 0.6854(3) 0.0210(11) Uani d . 1 . .
H H63A 0.1973 0.1716 0.6456 0.025 Uiso calc R 1 . .
H H63B 0.1893 0.1046 0.7346 0.025 Uiso calc R 1 . .
C C64 0.0860(4) 0.0357(4) 0.6307(3) 0.0192(11) Uani d . 1 . .
C C65 0.0534(4) -0.0335(4) 0.6162(3) 0.0298(14) Uani d . 1 . .
H H65 0.1001 -0.0941 0.6228 0.036 Uiso calc R 1 . .
C C66 -0.0472(5) -0.0158(5) 0.5919(3) 0.0333(14) Uani d . 1 . .
H H66 -0.0682 -0.0636 0.5807 0.040 Uiso calc R 1 . .
C C67 -0.1161(4) 0.0700(5) 0.5841(3) 0.0304(14) Uani d . 1 . .
H H67 -0.1845 0.0827 0.5665 0.037 Uiso calc R 1 . .
C C68 -0.0852(5) 0.1373(5) 0.6019(4) 0.0394(16) Uani d . 1 . .
H H68 -0.1335 0.1963 0.5983 0.047 Uiso calc R 1 . .
C C69 0.0162(5) 0.1213(5) 0.6254(4) 0.0375(16) Uani d . 1 . .
H H69 0.0365 0.1689 0.6374 0.045 Uiso calc R 1 . .
C C70 0.2744(4) 0.0472(4) 0.5509(3) 0.0189(11) Uani d . 1 . .
C C71 0.3469(5) -0.0209(4) 0.5279(3) 0.0289(14) Uani d . 1 . .
H H71 0.3717 -0.0831 0.5647 0.035 Uiso calc R 1 . .
C C72 0.3835(5) 0.0010(5) 0.4515(3) 0.0395(17) Uani d . 1 . .
H H72 0.4336 -0.0461 0.4360 0.047 Uiso calc R 1 . .
C C73 0.3481(5) 0.0902(5) 0.3983(3) 0.0346(15) Uani d . 1 . .
H H73 0.3729 0.1048 0.3458 0.042 Uiso calc R 1 . .
C C74 0.2759(5) 0.1593(5) 0.4209(3) 0.0384(16) Uani d . 1 . .
H H74 0.2520 0.2217 0.3842 0.046 Uiso calc R 1 . .
C C75 0.2390(5) 0.1371(4) 0.4968(3) 0.0324(15) Uani d . 1 . .
H H75 0.1887 0.1842 0.5121 0.039 Uiso calc R 1 . .

loop_
_atom_site_aniso_label
_atom_site_aniso_U_11
_atom_site_aniso_U_22
_atom_site_aniso_U_33
_atom_site_aniso_U_12
_atom_site_aniso_U_13
_atom_site_aniso_U_23
Sn1 0.0262(2) 0.0174(2) 0.01686(18) -0.00631(16) -0.00245(14) -0.00419(15)
Ag1 0.0203(2) 0.0146(2) 0.01421(18) -0.00492(16) 0.00009(14) -0.00477(15)
Cl1 0.0331(10) 0.0287(11) 0.0412(11) -0.0200(9) -0.0059(8) -0.0043(8)
Cl2 0.0482(13) 0.0701(18) 0.0350(11) -0.0151(12) 0.0073(9) -0.0204(11)
Cl3 0.100(3) 0.0479(19) 0.0606(18) -0.0052(17) -0.0476(17) -0.0114(14)
F1 0.028(2) 0.028(3) 0.0202(16) -0.005(2) -0.0082(15) -0.0055(16)
F2 0.066(4) 0.043(3) 0.043(2) -0.018(3) -0.014(3) 0.001(2)
F3 0.086(4) 0.035(3) 0.025(3) -0.022(3) -0.011(3) 0.004(2)
F4 0.059(4) 0.111(6) 0.024(3) 0.016(4) 0.010(3) -0.009(3)
Cl2' 0.066(4) 0.043(3) 0.043(2) -0.018(3) -0.014(3) 0.001(2)
Cl3' 0.066(5) 0.073(5) 0.037(3) -0.033(4) 0.015(3) -0.010(3)
F1' 0.028(2) 0.028(3) 0.0202(16) -0.005(2) -0.0082(15) -0.0055(16)
F2' 0.0482(13) 0.0701(18) 0.0350(11) -0.0151(12) 0.0073(9) -0.0204(11)
F3' 0.077(9) 0.089(10) 0.045(7) -0.018(8) -0.024(7) -0.004(7)
F4' 0.096(10) 0.076(9) 0.058(8) -0.036(8) -0.007(7) -0.030(7)
P1 0.0172(7) 0.0170(7) 0.0140(6) -0.0032(6) -0.0009(5) -0.0056(5)
P2 0.0164(6) 0.0152(7) 0.0145(6) -0.0049(5) 0.0002(5) -0.0033(5)
P3 0.0220(7) 0.0161(7) 0.0131(6) -0.0056(6) -0.0007(5) -0.0046(5)
P4 0.0192(7) 0.0164(7) 0.0156(6) -0.0049(6) -0.0015(5) -0.0049(5)
O1 0.033(2) 0.028(2) 0.0170(18) -0.0128(19) -0.0060(15) -0.0059(16)
O2 0.028(2) 0.019(2) 0.0230(19) -0.0091(17) -0.0015(16) -0.0025(16)
O3 0.032(2) 0.024(2) 0.0184(18) -0.0064(18) -0.0020(16) -0.0073(17)
O4 0.053(3) 0.017(2) 0.029(2) -0.004(2) -0.0024(19) -0.0054(18)
C1 0.026(3) 0.021(3) 0.019(3) -0.009(2) 0.002(2) -0.009(2)
C2 0.027(3) 0.025(3) 0.017(3) -0.007(3) 0.000(2) -0.008(2)
C3 0.040(4) 0.025(3) 0.022(3) -0.017(3) -0.002(2) -0.002(2)
C4 0.032(3) 0.031(4) 0.030(3) -0.017(3) 0.000(2) -0.010(3)
C5 0.035(3) 0.035(4) 0.035(3) -0.012(3) -0.009(3) -0.007(3)
C6 0.030(3) 0.029(4) 0.027(3) -0.008(3) -0.004(2) -0.004(3)
C7 0.029(3) 0.026(3) 0.028(3) -0.005(3) -0.005(2) -0.017(3)
C8 0.034(3) 0.026(3) 0.028(3) -0.002(3) -0.007(2) -0.011(3)
C9 0.033(4) 0.041(4) 0.046(4) 0.009(3) -0.014(3) -0.032(3)
C10 0.030(3) 0.060(5) 0.047(4) -0.014(3) 0.008(3) -0.041(4)
Cl1' 0.168(13) 0.177(13) 0.183(12) -0.050(9) -0.007(9) -0.074(9)
C11 0.036(4) 0.048(4) 0.039(4) -0.021(3) 0.008(3) -0.032(3)
C12 0.034(3) 0.029(4) 0.034(3) -0.008(3) 0.002(3) -0.019(3)
C13 0.020(3) 0.023(3) 0.020(3) -0.009(2) -0.001(2) -0.007(2)
C14 0.037(3) 0.023(3) 0.025(3) -0.006(3) 0.002(2) -0.008(2)
C15 0.039(4) 0.019(3) 0.036(3) -0.006(3) -0.004(3) -0.003(3)
C16 0.024(3) 0.023(3) 0.044(4) 0.001(3) -0.004(3) -0.012(3)
C17 0.019(3) 0.031(4) 0.038(3) -0.005(3) 0.002(2) -0.019(3)
C18 0.018(3) 0.030(3) 0.027(3) -0.007(3) -0.002(2) -0.010(3)
C19 0.021(3) 0.022(3) 0.018(3) -0.002(2) -0.004(2) -0.006(2)
C20 0.043(4) 0.034(4) 0.024(3) -0.021(3) -0.009(3) -0.004(3)
C21 0.035(3) 0.028(3) 0.017(3) -0.016(3) 0.000(2) -0.006(2)
C22 0.044(4) 0.038(4) 0.021(3) -0.002(3) -0.001(3) -0.007(3)
C23 0.026(3) 0.012(3) 0.015(2) 0.005(2) -0.004(2) -0.003(2)
C24 0.030(3) 0.025(3) 0.024(3) -0.001(3) 0.005(2) -0.008(2)
C25 0.060(5) 0.026(4) 0.015(3) 0.007(3) 0.004(3) -0.004(3)
C27 0.083(6) 0.026(4) 0.019(3) 0.010(4) -0.020(3) -0.011(3)
C28 0.054(4) 0.040(4) 0.026(3) -0.006(3) -0.018(3) -0.009(3)
C29 0.032(3) 0.026(3) 0.027(3) -0.005(3) -0.008(2) -0.008(3)
C30 0.017(3) 0.022(3) 0.014(2) -0.006(2) 0.0019(19) -0.004(2)
C31 0.018(3) 0.022(3) 0.022(3) -0.007(2) -0.002(2) -0.007(2)
C32 0.023(3) 0.045(4) 0.023(3) -0.017(3) -0.003(2) -0.006(3)
C33 0.016(3) 0.045(4) 0.032(3) -0.002(3) 0.002(2) -0.008(3)
C34 0.027(3) 0.037(4) 0.030(3) 0.002(3) 0.002(2) -0.016(3)
C35 0.021(3) 0.026(3) 0.026(3) -0.001(2) -0.004(2) -0.015(2)
C36 0.018(3) 0.011(3) 0.019(2) -0.005(2) -0.0043(19) -0.003(2)
C37 0.019(3) 0.017(3) 0.017(2) -0.004(2) -0.003(2) -0.006(2)
C38 0.017(3) 0.020(3) 0.020(3) -0.003(2) -0.003(2) -0.009(2)
C39 0.018(3) 0.027(3) 0.021(3) -0.002(2) -0.002(2) -0.005(2)
C40 0.022(3) 0.034(4) 0.037(3) -0.001(3) -0.004(2) -0.017(3)
C41 0.019(3) 0.040(4) 0.032(3) -0.003(3) 0.004(2) -0.020(3)
C42 0.028(3) 0.042(4) 0.024(3) -0.008(3) 0.008(2) -0.014(3)
C43 0.024(3) 0.022(3) 0.022(3) 0.000(2) 0.004(2) -0.006(2)
C44 0.020(3) 0.018(3) 0.015(2) -0.003(2) 0.002(2) -0.002(2)
C45 0.021(3) 0.018(3) 0.020(3) -0.004(2) 0.003(2) -0.008(2)
C46 0.033(3) 0.020(3) 0.020(3) -0.003(3) -0.003(2) -0.004(2)
C47 0.028(3) 0.029(3) 0.023(3) 0.001(3) -0.004(2) -0.012(3)
C48 0.034(3) 0.030(4) 0.027(3) -0.008(3) -0.007(2) -0.010(3)
C49 0.018(3) 0.028(3) 0.020(3) -0.009(2) -0.002(2) -0.009(2)
C50 0.021(3) 0.013(3) 0.019(2) 0.002(2) -0.004(2) -0.007(2)
C51 0.028(3) 0.024(3) 0.021(3) -0.004(3) 0.000(2) -0.011(2)
C52 0.033(3) 0.031(4) 0.025(3) -0.003(3) 0.007(2) -0.010(3)
C53 0.035(4) 0.047(4) 0.021(3) 0.012(3) -0.006(3) -0.018(3)
C54 0.033(3) 0.048(4) 0.032(3) 0.005(3) -0.010(3) -0.032(3)
C55 0.028(3) 0.032(4) 0.027(3) -0.004(3) -0.005(2) -0.016(3)
C56 0.024(3) 0.017(3) 0.015(2) -0.008(2) -0.001(2) -0.011(2)
C57 0.032(3) 0.019(3) 0.020(3) -0.005(3) 0.001(2) -0.006(2)
C58 0.031(3) 0.025(3) 0.027(3) -0.014(3) 0.000(2) -0.006(3)
C59 0.024(3) 0.029(3) 0.024(3) -0.013(3) 0.001(2) -0.014(2)
C60 0.031(3) 0.019(3) 0.017(3) -0.004(2) -0.005(2) -0.004(2)
C61 0.027(3) 0.024(3) 0.017(2) -0.012(2) -0.001(2) -0.006(2)
C62 0.029(3) 0.016(3) 0.018(3) -0.004(2) -0.007(2) -0.004(2)
C63 0.025(3) 0.015(3) 0.023(3) -0.004(2) -0.003(2) -0.008(2)
C64 0.019(3) 0.021(3) 0.016(2) -0.003(2) 0.000(2) -0.006(2)
C65 0.026(3) 0.019(3) 0.039(3) 0.000(3) -0.010(3) -0.005(3)
C66 0.032(3) 0.035(4) 0.037(3) -0.012(3) -0.009(3) -0.013(3)
C67 0.020(3) 0.038(4) 0.033(3) -0.008(3) -0.001(2) -0.011(3)
C68 0.022(3) 0.037(4) 0.059(4) 0.005(3) -0.008(3) -0.024(3)
C69 0.031(3) 0.034(4) 0.055(4) -0.004(3) -0.008(3) -0.025(3)
C70 0.021(3) 0.023(3) 0.013(2) -0.008(2) 0.0004(19) -0.003(2)
C71 0.045(4) 0.016(3) 0.019(3) -0.005(3) 0.003(2) -0.001(2)
C72 0.057(4) 0.026(4) 0.030(3) -0.004(3) 0.012(3) -0.011(3)
C73 0.054(4) 0.037(4) 0.015(3) -0.020(3) 0.009(3) -0.007(3)
C74 0.051(4) 0.032(4) 0.022(3) -0.008(3) 0.004(3) -0.001(3)
C75 0.033(3) 0.027(4) 0.022(3) 0.004(3) 0.006(2) 0.000(3)

loop_
_atom_type_symbol
_atom_type_description
_atom_type_scat_dispersion_real
_atom_type_scat_dispersion_imag
_atom_type_scat_source
C C 0.0033 0.0016 'International Tables Vol C Tables 4.2.6.8 and 6.1.1.4'
H H 0.0000 0.0000 'International Tables Vol C Tables 4.2.6.8 and 6.1.1.4'
O O 0.0106 0.0060 'International Tables Vol C Tables 4.2.6.8 and 6.1.1.4'
F F 0.0171 0.0103 'International Tables Vol C Tables 4.2.6.8 and 6.1.1.4'
P P 0.1023 0.0942 'International Tables Vol C Tables 4.2.6.8 and 6.1.1.4'
Cl Cl 0.1484 0.1585 'International Tables Vol C Tables 4.2.6.8 and 6.1.1.4'
Ag Ag -0.8971 1.1015 'International Tables Vol C Tables 4.2.6.8 and 6.1.1.4'
Sn Sn -0.6537 1.4246 'International Tables Vol C Tables 4.2.6.8 and 6.1.1.4'

loop_
_geom_angle_atom_site_label_1
_geom_angle_atom_site_label_2
_geom_angle_atom_site_label_3
_geom_angle
_geom_angle_publ_flag
C1 Sn1 C7 127.5(2) yes
C1 Sn1 C13 112.4(2) yes
C1 Sn1 O3 91.1(2) ?
C1 Sn1 O1 85.5(2) yes
C7 Sn1 O1 91.8(2) yes
C7 Sn1 C13 120.1(2) yes
C7 Sn1 O3 89.9(2) yes
C13 Sn1 O3 87.2(2) ?
C13 Sn1 O1 94.5(2) ?
O1 Sn1 O3 176.60(10) yes
P1 Ag1 P2 82.98(4) ?
P1 Ag1 P3 132.80(5) yes
P1 Ag1 P4 122.85(4) ?
P2 Ag1 P3 119.12(4) ?
P2 Ag1 P4 119.90(4) yes
P3 Ag1 P4 83.87(5) yes
C23 P1 C30 103.0(2) ?
C23 P1 C36 103.0(2) ?
C30 P1 C36 101.9(2) ?
C23 P1 Ag1 120.14(17) ?
C30 P1 Ag1 121.86(18) ?
C36 P1 Ag1 103.86(16) ?
C44 P2 C37 105.6(2) ?
C44 P2 C38 102.5(2) ?
C37 P2 C38 103.0(2) ?
C44 P2 Ag1 115.96(17) ?
C37 P2 Ag1 100.48(16) ?
C38 P2 Ag1 126.80(18) ?
C56 P3 C50 104.1(2) ?
C56 P3 C62 103.9(2) ?
C50 P3 C62 103.3(2) ?
C56 P3 Ag1 125.32(17) ?
C50 P3 Ag1 113.64(18) ?
C62 P3 Ag1 104.17(18) ?
C70 P4 C64 100.8(2) ?
C70 P4 C63 103.5(3) ?
C64 P4 C63 104.2(2) ?
C70 P4 Ag1 113.72(17) ?
C64 P4 Ag1 129.67(18) ?
C63 P4 Ag1 102.04(17) ?
C19 O1 Sn1 118.7(3) ?
C21 O3 Sn1 121.1(3) ?
C6 C1 C2 117.9(5) ?
C6 C1 Sn1 117.7(4) ?
C2 C1 Sn1 123.9(4) ?
C3 C2 C1 121.1(5) ?
C3 C2 H2 119.4 ?
C1 C2 H2 119.4 ?
C4 C3 C2 119.0(5) ?
C4 C3 H3 120.5 ?
C2 C3 H3 120.5 ?
C5 C4 C3 121.0(5) ?
C5 C4 Cl1 118.4(5) ?
C3 C4 Cl1 120.6(4) ?
C5 C4 H4 119.5 ?
C3 C4 H4 119.5 ?
C6 C5 C4 119.2(6) ?
C6 C5 H5 120.4 ?
C4 C5 H5 120.4 ?
C5 C6 C1 121.7(6) ?
C5 C6 H6 119.1 ?
C1 C6 H6 119.1 ?
C8 C7 C12 118.3(5) ?
C8 C7 Sn1 122.9(4) ?
C12 C7 Sn1 118.6(4) ?
C9 C8 C7 121.1(6) ?
C9 C8 H8 119.4 ?
C7 C8 H8 119.4 ?
C8 C9 C10 119.1(6) ?
C8 C9 H9 120.4 ?
C10 C9 H9 120.4 ?
C11 C10 C9 121.4(6) ?
C11 C10 Cl1' 119.6(11) ?
C9 C10 Cl1' 118.9(11) ?
C11 C10 H10 119.3 ?
C9 C10 H10 119.3 ?
C10 C11 C12 119.5(6) ?
C10 C11 H11 120.3 ?
C12 C11 H11 120.3 ?
C11 C12 C7 120.5(6) ?
C11 C12 H12 119.8 ?
C7 C12 H12 119.8 ?
C14 C13 C18 117.6(5) ?
C14 C13 Sn1 121.4(4) ?
C18 C13 Sn1 121.0(4) ?
C13 C14 C15 121.4(5) ?
C13 C14 H14 119.3 ?
C15 C14 H14 119.3 ?
C16 C15 C14 120.8(6) ?
C16 C15 H15 119.6 ?
C14 C15 H15 119.6 ?
C17 C16 C15 118.6(6) ?
C17 C16 H16 120.7 ?
C15 C16 H16 120.7 ?
C16 C17 C18 120.7(5) ?
C16 C17 H17 119.7 ?
C18 C17 H17 119.7 ?
C17 C18 C13 121.0(5) ?
C17 C18 H18 119.5 ?
C13 C18 H18 119.5 ?
O2 C19 O1 129.4(5) ?
O2 C19 C20 116.6(5) ?
O1 C19 C20 113.8(5) ?
F2 C20 F1 108.5(4) ?
F1' C20 F2' 110.9(7) ?
F2 C20 C19 111.7(4) ?
F1' C20 C19 113.9(6) ?
F1 C20 C19 112.8(4) ?
F2' C20 C19 114.3(6) ?
F1' C20 Cl2' 108.2(6) ?
F2' C20 Cl2' 104.7(6) ?
C19 C20 Cl2' 103.9(4) ?
F2 C20 Cl2 108.3(4) ?
F1 C20 Cl2 107.1(4) ?
C19 C20 Cl2 108.4(3) ?
O4 C21 O3 129.7(5) ?
O4 C21 C22 116.7(5) ?
O3 C21 C22 113.6(5) ?
F3 C22 F4 106.3(5) ?
F4' C22 F3' 106.6(7) ?
F3 C22 C21 113.8(5) ?
F4' C22 C21 112.7(6) ?
F4 C22 C21 110.9(5) ?
F3' C22 C21 112.7(5) ?
F4' C22 Cl3' 109.7(6) ?
F3' C22 Cl3' 106.3(6) ?
C21 C22 Cl3' 108.5(4) ?
F3 C22 Cl3 108.7(4) ?
F4 C22 Cl3 107.1(4) ?
C21 C22 Cl3 109.7(4) ?
C24 C23 C29 118.9(5) ?
C24 C23 P1 121.2(4) ?
C29 C23 P1 119.8(4) ?
C25 C24 C23 119.6(6) ?
C25 C24 H24 120.2 ?
C23 C24 H24 120.2 ?
C27 C25 C24 120.6(6) ?
C27 C25 H25 119.7 ?
C24 C25 H25 119.7 ?
C28 C27 C25 120.3(6) ?
C28 C27 H27 119.9 ?
C25 C27 H27 119.9 ?
C27 C28 C29 119.9(6) ?
C27 C28 H28 120.0 ?
C29 C28 H28 120.0 ?
C28 C29 C23 120.7(6) ?
C28 C29 H29 119.6 ?
C23 C29 H29 119.6 ?
C31 C30 C35 119.0(5) ?
C31 C30 P1 119.6(4) ?
C35 C30 P1 121.4(4) ?
C32 C31 C30 120.6(5) ?
C32 C31 H31 119.7 ?
C30 C31 H31 119.7 ?
C33 C32 C31 119.7(6) ?
C33 C32 H32 120.1 ?
C31 C32 H32 120.1 ?
C34 C33 C32 120.5(6) ?
C34 C33 H33 119.8 ?
C32 C33 H33 119.8 ?
C33 C34 C35 120.1(6) ?
C33 C34 H34 119.9 ?
C35 C34 H34 119.9 ?
C30 C35 C34 120.1(6) ?
C30 C35 H35 119.9 ?
C34 C35 H35 119.9 ?
C37 C36 P1 115.0(4) ?
C37 C36 H36A 108.5 ?
P1 C36 H36A 108.5 ?
C37 C36 H36B 108.5 ?
P1 C36 H36B 108.5 ?
H36A C36 H36B 107.5 ?
C36 C37 P2 109.8(3) ?
C36 C37 H37A 109.7 ?
P2 C37 H37A 109.7 ?
C36 C37 H37B 109.7 ?
P2 C37 H37B 109.7 ?
H37A C37 H37B 108.2 ?
C43 C38 C39 118.7(5) ?
C43 C38 P2 122.2(4) ?
C39 C38 P2 119.0(4) ?
C40 C39 C38 120.3(5) ?
C40 C39 H39 119.8 ?
C38 C39 H39 119.8 ?
C41 C40 C39 119.4(6) ?
C41 C40 H40 120.3 ?
C39 C40 H40 120.3 ?
C42 C41 C40 121.0(5) ?
C42 C41 H41 119.5 ?
C40 C41 H41 119.5 ?
C41 C42 C43 119.7(6) ?
C41 C42 H42 120.1 ?
C43 C42 H42 120.1 ?
C42 C43 C38 120.8(5) ?
C42 C43 H43 119.6 ?
C38 C43 H43 119.6 ?
C49 C44 C45 119.1(5) ?
C49 C44 P2 117.4(4) ?
C45 C44 P2 123.3(4) ?
C46 C45 C44 120.2(5) ?
C46 C45 H45 119.9 ?
C44 C45 H45 119.9 ?
C45 C46 C47 120.4(5) ?
C45 C46 H46 119.8 ?
C47 C46 H46 119.8 ?
C48 C47 C46 119.8(5) ?
C48 C47 H47 120.1 ?
C46 C47 H47 120.1 ?
C47 C48 C49 120.2(6) ?
C47 C48 H48 119.9 ?
C49 C48 H48 119.9 ?
C44 C49 C48 120.3(5) ?
C44 C49 H49 119.9 ?
C48 C49 H49 119.9 ?
C55 C50 C51 119.9(5) ?
C55 C50 P3 121.7(4) ?
C51 C50 P3 118.3(4) ?
C52 C51 C50 119.8(5) ?
C52 C51 H51 120.1 ?
C50 C51 H51 120.1 ?
C51 C52 C53 120.5(6) ?
C51 C52 H52 119.7 ?
C53 C52 H52 119.7 ?
C54 C53 C52 119.1(5) ?
C54 C53 H53 120.4 ?
C52 C53 H53 120.4 ?
C53 C54 C55 121.6(6) ?
C53 C54 H54 119.2 ?
C55 C54 H54 119.2 ?
C50 C55 C54 118.9(6) ?
C50 C55 H55 120.6 ?
C54 C55 H55 120.6 ?
C57 C56 C61 118.8(5) ?
C57 C56 P3 123.6(4) ?
C61 C56 P3 117.5(4) ?
C58 C57 C56 121.1(5) ?
C58 C57 H57 119.5 ?
C56 C57 H57 119.5 ?
C57 C58 C59 119.7(5) ?
C57 C58 H58 120.1 ?
C59 C58 H58 120.1 ?
C60 C59 C58 120.0(5) ?
C60 C59 H59 120.0 ?
C58 C59 H59 120.0 ?
C59 C60 C61 121.2(5) ?
C59 C60 H60 119.4 ?
C61 C60 H60 119.4 ?
C60 C61 C56 119.1(5) ?
C60 C61 H61 120.4 ?
C56 C61 H61 120.4 ?
C63 C62 P3 111.8(4) ?
C63 C62 H62A 109.2 ?
P3 C62 H62A 109.2 ?
C63 C62 H62B 109.2 ?
P3 C62 H62B 109.2 ?
H62A C62 H62B 107.9 ?
C62 C63 P4 111.5(4) ?
C62 C63 H63A 109.3 ?
P4 C63 H63A 109.3 ?
C62 C63 H63B 109.3 ?
P4 C63 H63B 109.3 ?
H63A C63 H63B 108.0 ?
C65 C64 C69 119.2(5) ?
C65 C64 P4 118.3(4) ?
C69 C64 P4 122.4(5) ?
C64 C65 C66 120.7(6) ?
C64 C65 H65 119.7 ?
C66 C65 H65 119.7 ?
C67 C66 C65 120.4(6) ?
C67 C66 H66 119.8 ?
C65 C66 H66 119.8 ?
C66 C67 C68 119.0(6) ?
C66 C67 H67 120.5 ?
C68 C67 H67 120.5 ?
C67 C68 C69 121.4(6) ?
C67 C68 H68 119.3 ?
C69 C68 H68 119.3 ?
C64 C69 C68 119.2(6) ?
C64 C69 H69 120.4 ?
C68 C69 H69 120.4 ?
C75 C70 C71 119.1(5) ?
C75 C70 P4 122.3(4) ?
C71 C70 P4 118.5(4) ?
C70 C71 C72 120.2(5) ?
C70 C71 H71 119.9 ?
C72 C71 H71 119.9 ?
C73 C72 C71 120.3(6) ?
C73 C72 H72 119.9 ?
C71 C72 H72 119.9 ?
C72 C73 C74 120.0(5) ?
C72 C73 H73 120.0 ?
C74 C73 H73 120.0 ?
C75 C74 C73 119.6(6) ?
C75 C74 H74 120.2 ?
C73 C74 H74 120.2 ?
C70 C75 C74 120.7(5) ?
C70 C75 H75 119.6 ?
C74 C75 H75 119.6 ?

loop_
_geom_bond_atom_site_label_1
_geom_bond_atom_site_label_2
_geom_bond_distance
Sn1 C1 2.131(6)
Sn1 C7 2.133(6)
Sn1 C13 2.138(5)
Sn1 O1 2.239(3)
Sn1 O3 2.221(3)
Ag1 P1 2.5150(10)
Ag1 P2 2.4940(10)
Ag1 P3 2.495(2)
Ag1 P4 2.5180(10)
Cl1 C4 1.740(5)
Cl2 C20 1.785(5)
Cl3 C22 1.728(6)
F1 C20 1.345(6)
F2 C20 1.322(6)
F3 C22 1.343(6)
F4 C22 1.363(6)
Cl2' C20 1.728(7)
Cl3' C22 1.704(7)
F1' C20 1.343(8)
F2' C20 1.349(8)
F3' C22 1.393(8)
F4' C22 1.345(8)
P1 C23 1.819(5)
P1 C30 1.825(5)
P1 C36 1.851(5)
P2 C44 1.823(5)
P2 C37 1.828(5)
P2 C38 1.829(5)
P3 C56 1.824(5)
P3 C50 1.839(5)
P3 C62 1.841(5)
P4 C70 1.829(5)
P4 C64 1.832(5)
P4 C63 1.838(5)
O1 C19 1.286(6)
O2 C19 1.221(6)
O3 C21 1.267(7)
O4 C21 1.224(7)
C1 C6 1.394(7)
C1 C2 1.395(7)
C2 C3 1.393(8)
C2 H2 0.9500
C3 C4 1.386(8)
C3 H3 0.9500
C4 C5 1.382(8)
C4 H4 0.9500
C5 C6 1.379(8)
C5 H5 0.9500
C6 H6 0.9500
C7 C8 1.392(8)
C7 C12 1.400(8)
C8 C9 1.373(8)
C8 H8 0.9500
C9 C10 1.388(10)
C9 H9 0.9500
C10 C11 1.359(9)
C10 Cl1' 1.718(10)
C10 H10 0.9500
C11 C12 1.389(8)
C11 H11 0.9500
C12 H12 0.9500
C13 C14 1.384(7)
C13 C18 1.397(7)
C14 C15 1.390(8)
C14 H14 0.9500
C15 C16 1.386(8)
C15 H15 0.9500
C16 C17 1.380(8)
C16 H16 0.9500
C17 C18 1.397(8)
C17 H17 0.9500
C18 H18 0.9500
C19 C20 1.523(6)
C21 C22 1.534(6)
C23 C24 1.397(7)
C23 C29 1.397(8)
C24 C25 1.394(8)
C24 H24 0.9500
C25 C27 1.379(10)
C25 H25 0.9500
C27 C28 1.373(9)
C27 H27 0.9500
C28 C29 1.386(8)
C28 H28 0.9500
C29 H29 0.9500
C30 C31 1.386(7)
C30 C35 1.389(7)
C31 C32 1.382(7)
C31 H31 0.9500
C32 C33 1.382(9)
C32 H32 0.9500
C33 C34 1.363(9)
C33 H33 0.9500
C34 C35 1.391(7)
C34 H34 0.9500
C35 H35 0.9500
C36 C37 1.539(7)
C36 H36A 0.9900
C36 H36B 0.9900
C37 H37A 0.9900
C37 H37B 0.9900
C38 C43 1.392(7)
C38 C39 1.394(7)
C39 C40 1.392(7)
C39 H39 0.9500
C40 C41 1.381(8)
C40 H40 0.9500
C41 C42 1.369(8)
C41 H41 0.9500
C42 C43 1.381(7)
C42 H42 0.9500
C43 H43 0.9500
C44 C49 1.387(7)
C44 C45 1.403(7)
C45 C46 1.375(7)
C45 H45 0.9500
C46 C47 1.389(8)
C46 H46 0.9500
C47 C48 1.380(8)
C47 H47 0.9500
C48 C49 1.390(7)
C48 H48 0.9500
C49 H49 0.9500
C50 C55 1.387(8)
C50 C51 1.390(7)
C51 C52 1.384(7)
C51 H51 0.9500
C52 C53 1.395(9)
C52 H52 0.9500
C53 C54 1.357(9)
C53 H53 0.9500
C54 C55 1.401(7)
C54 H54 0.9500
C55 H55 0.9500
C56 C57 1.390(7)
C56 C61 1.416(7)
C57 C58 1.379(8)
C57 H57 0.9500
C58 C59 1.393(8)
C58 H58 0.9500
C59 C60 1.368(8)
C59 H59 0.9500
C60 C61 1.390(7)
C60 H60 0.9500
C61 H61 0.9500
C62 C63 1.526(7)
C62 H62A 0.9900
C62 H62B 0.9900
C63 H63A 0.9900
C63 H63B 0.9900
C64 C65 1.376(8)
C64 C69 1.376(8)
C65 C66 1.389(8)
C65 H65 0.9500
C66 C67 1.365(8)
C66 H66 0.9500
C67 C68 1.366(9)
C67 H67 0.9500
C68 C69 1.398(8)
C68 H68 0.9500
C69 H69 0.9500
C70 C75 1.379(8)
C70 C71 1.380(7)
C71 C72 1.387(7)
C71 H71 0.9500
C72 C73 1.366(8)
C72 H72 0.9500
C73 C74 1.385(9)
C73 H73 0.9500
C74 C75 1.380(7)
C74 H74 0.9500
C75 H75 0.9500

loop_
_geom_torsion_atom_site_label_1
_geom_torsion_atom_site_label_2
_geom_torsion_atom_site_label_3
_geom_torsion_atom_site_label_4
_geom_torsion
P2 Ag1 P1 C23 123.5(2)
P3 Ag1 P1 C23 -112.8(2)
P4 Ag1 P1 C23 2.3(2)
P2 Ag1 P1 C30 -104.56(19)
P3 Ag1 P1 C30 19.1(2)
P4 Ag1 P1 C30 134.22(19)
P2 Ag1 P1 C36 9.28(17)
P3 Ag1 P1 C36 132.94(17)
P4 Ag1 P1 C36 -111.93(17)
P3 Ag1 P2 C44 -54.5(2)
P1 Ag1 P2 C44 81.1(2)
P4 Ag1 P2 C44 -154.87(19)
P3 Ag1 P2 C37 -167.73(16)
P1 Ag1 P2 C37 -32.09(17)
P4 Ag1 P2 C37 91.94(17)
P3 Ag1 P2 C38 77.2(2)
P1 Ag1 P2 C38 -147.1(2)
P4 Ag1 P2 C38 -23.1(2)
P2 Ag1 P3 C56 112.5(2)
P1 Ag1 P3 C56 3.5(2)
P4 Ag1 P3 C56 -126.6(2)
P2 Ag1 P3 C50 -17.01(19)
P1 Ag1 P3 C50 -125.98(18)
P4 Ag1 P3 C50 103.92(18)
P2 Ag1 P3 C62 -128.67(18)
P1 Ag1 P3 C62 122.37(18)
P4 Ag1 P3 C62 -7.73(18)
P2 Ag1 P4 C70 -146.3(2)
P3 Ag1 P4 C70 93.6(2)
P1 Ag1 P4 C70 -44.5(2)
P2 Ag1 P4 C64 -17.2(2)
P3 Ag1 P4 C64 -137.3(2)
P1 Ag1 P4 C64 84.6(2)
P2 Ag1 P4 C63 102.96(18)
P3 Ag1 P4 C63 -17.22(18)
P1 Ag1 P4 C63 -155.30(17)
C1 Sn1 O1 C19 -177.6(4)
C7 Sn1 O1 C19 55.0(4)
C13 Sn1 O1 C19 -65.3(4)
C1 Sn1 O3 C21 -70.4(4)
C7 Sn1 O3 C21 57.1(4)
C13 Sn1 O3 C21 177.2(4)
C7 Sn1 C1 C6 -128.5(4)
C13 Sn1 C1 C6 49.7(5)
O3 Sn1 C1 C6 -37.8(4)
O1 Sn1 C1 C6 142.7(4)
C7 Sn1 C1 C2 59.6(5)
C13 Sn1 C1 C2 -122.3(4)
O3 Sn1 C1 C2 150.3(4)
O1 Sn1 C1 C2 -29.3(4)
C6 C1 C2 C3 -0.1(8)
Sn1 C1 C2 C3 171.8(4)
C1 C2 C3 C4 -1.6(9)
C2 C3 C4 C5 2.9(9)
C2 C3 C4 Cl1 -176.8(4)
C3 C4 C5 C6 -2.5(10)
Cl1 C4 C5 C6 177.3(5)
C4 C5 C6 C1 0.7(10)
C2 C1 C6 C5 0.6(9)
Sn1 C1 C6 C5 -171.9(5)
C1 Sn1 C7 C8 -52.3(5)
C13 Sn1 C7 C8 129.6(5)
O3 Sn1 C7 C8 -143.7(5)
O1 Sn1 C7 C8 33.4(5)
C1 Sn1 C7 C12 132.2(4)
C13 Sn1 C7 C12 -45.8(5)
O3 Sn1 C7 C12 40.9(4)
O1 Sn1 C7 C12 -142.0(4)
C12 C7 C8 C9 -0.9(8)
Sn1 C7 C8 C9 -176.4(4)
C7 C8 C9 C10 2.4(9)
C8 C9 C10 C11 -3.1(9)
C8 C9 C10 Cl1' 179.7(10)
C9 C10 C11 C12 2.3(9)
Cl1' C10 C11 C12 179.5(11)
C10 C11 C12 C7 -0.8(9)
C8 C7 C12 C11 0.1(8)
Sn1 C7 C12 C11 175.7(4)
C1 Sn1 C13 C14 -104.0(5)
C7 Sn1 C13 C14 74.3(5)
O3 Sn1 C13 C14 -14.0(5)
O1 Sn1 C13 C14 168.9(5)
C1 Sn1 C13 C18 74.4(5)
C7 Sn1 C13 C18 -107.3(4)
O3 Sn1 C13 C18 164.4(4)
O1 Sn1 C13 C18 -12.6(4)
C18 C13 C14 C15 0.6(9)
Sn1 C13 C14 C15 179.1(5)
C13 C14 C15 C16 0.5(10)
C14 C15 C16 C17 -1.2(9)
C15 C16 C17 C18 0.7(9)
C16 C17 C18 C13 0.5(9)
C14 C13 C18 C17 -1.1(8)
Sn1 C13 C18 C17 -179.6(4)
Sn1 O1 C19 O2 -1.4(8)
Sn1 O1 C19 C20 173.5(3)
O2 C19 C20 F2 -151.0(5)
O1 C19 C20 F2 33.5(6)
O2 C19 C20 F1' -4.8(9)
O1 C19 C20 F1' 179.6(8)
O2 C19 C20 F1 -28.5(7)
O1 C19 C20 F1 155.9(5)
O2 C19 C20 F2' 124.1(9)
O1 C19 C20 F2' -51.5(9)
O2 C19 C20 Cl2' -122.3(6)
O1 C19 C20 Cl2' 62.1(6)
O2 C19 C20 Cl2 89.9(5)
O1 C19 C20 Cl2 -85.7(5)
Sn1 O3 C21 O4 4.4(9)
Sn1 O3 C21 C22 -174.8(3)
O4 C21 C22 F3 -163.4(5)
O3 C21 C22 F3 15.8(7)
O4 C21 C22 F4' 19.4(9)
O3 C21 C22 F4' -161.3(8)
O4 C21 C22 F4 -43.6(8)
O3 C21 C22 F4 135.6(6)
O4 C21 C22 F3' 140.2(8)
O3 C21 C22 F3' -40.6(9)
O4 C21 C22 Cl3' -102.3(6)
O3 C21 C22 Cl3' 76.9(6)
O4 C21 C22 Cl3 74.5(6)
O3 C21 C22 Cl3 -106.2(5)
C30 P1 C23 C24 -35.7(5)
C36 P1 C23 C24 -141.4(4)
Ag1 P1 C23 C24 103.9(4)
C30 P1 C23 C29 147.4(5)
C36 P1 C23 C29 41.6(5)
Ag1 P1 C23 C29 -73.1(5)
C29 C23 C24 C25 -2.3(8)
P1 C23 C24 C25 -179.3(4)
C23 C24 C25 C27 0.8(9)
C24 C25 C27 C28 0.3(10)
C25 C27 C28 C29 0.2(10)
C27 C28 C29 C23 -1.7(9)
C24 C23 C29 C28 2.7(9)
P1 C23 C29 C28 179.7(5)
C23 P1 C30 C31 134.0(4)
C36 P1 C30 C31 -119.4(4)
Ag1 P1 C30 C31 -4.6(5)
C23 P1 C30 C35 -48.7(5)
C36 P1 C30 C35 57.8(5)
Ag1 P1 C30 C35 172.6(3)
C35 C30 C31 C32 1.5(7)
P1 C30 C31 C32 178.8(4)
C30 C31 C32 C33 -1.0(8)
C31 C32 C33 C34 0.2(9)
C32 C33 C34 C35 0.1(9)
C31 C30 C35 C34 -1.3(8)
P1 C30 C35 C34 -178.5(4)
C33 C34 C35 C30 0.5(8)
C23 P1 C36 C37 -104.1(4)
C30 P1 C36 C37 149.3(4)
Ag1 P1 C36 C37 21.9(4)
P1 C36 C37 P2 -53.8(4)
C44 P2 C37 C36 -65.0(4)
C38 P2 C37 C36 -172.2(3)
Ag1 P2 C37 C36 55.9(3)
C44 P2 C38 C43 -37.0(5)
C37 P2 C38 C43 72.5(5)
Ag1 P2 C38 C43 -173.6(4)
C44 P2 C38 C39 141.4(4)
C37 P2 C38 C39 -109.1(5)
Ag1 P2 C38 C39 4.8(5)
C43 C38 C39 C40 0.1(8)
P2 C38 C39 C40 -178.4(4)
C38 C39 C40 C41 -0.5(9)
C39 C40 C41 C42 0.4(9)
C40 C41 C42 C43 0.1(9)
C41 C42 C43 C38 -0.5(9)
C39 C38 C43 C42 0.4(8)
P2 C38 C43 C42 178.9(4)
C37 P2 C44 C49 153.7(4)
C38 P2 C44 C49 -98.8(4)
Ag1 P2 C44 C49 43.5(4)
C37 P2 C44 C45 -32.1(5)
C38 P2 C44 C45 75.4(5)
Ag1 P2 C44 C45 -142.3(4)
C49 C44 C45 C46 3.1(7)
P2 C44 C45 C46 -171.1(4)
C44 C45 C46 C47 -0.3(8)
C45 C46 C47 C48 -2.5(8)
C46 C47 C48 C49 2.5(8)
C45 C44 C49 C48 -3.0(7)
P2 C44 C49 C48 171.5(4)
C47 C48 C49 C44 0.2(8)
C56 P3 C50 C55 20.3(5)
C62 P3 C50 C55 -88.0(5)
Ag1 P3 C50 C55 159.8(4)
C56 P3 C50 C51 -157.0(4)
C62 P3 C50 C51 94.7(4)
Ag1 P3 C50 C51 -17.5(5)
C55 C50 C51 C52 -2.8(8)
P3 C50 C51 C52 174.6(4)
C50 C51 C52 C53 1.3(9)
C51 C52 C53 C54 0.2(9)
C52 C53 C54 C55 -0.1(10)
C51 C50 C55 C54 2.8(8)
P3 C50 C55 C54 -174.5(4)
C53 C54 C55 C50 -1.3(9)
C50 P3 C56 C57 -106.0(5)
C62 P3 C56 C57 1.8(5)
Ag1 P3 C56 C57 120.8(4)
C50 P3 C56 C61 78.2(4)
C62 P3 C56 C61 -174.0(4)
Ag1 P3 C56 C61 -55.0(4)
C61 C56 C57 C58 1.0(8)
P3 C56 C57 C58 -174.7(4)
C56 C57 C58 C59 1.1(8)
C57 C58 C59 C60 -3.0(8)
C58 C59 C60 C61 2.7(8)
C59 C60 C61 C56 -0.6(8)
C57 C56 C61 C60 -1.3(7)
P3 C56 C61 C60 174.7(4)
C56 P3 C62 C63 171.6(4)
C50 P3 C62 C63 -80.0(4)
Ag1 P3 C62 C63 39.0(4)
P3 C62 C63 P4 -59.8(4)
C70 P4 C63 C62 -71.2(4)
C64 P4 C63 C62 -176.2(4)
Ag1 P4 C63 C62 47.1(4)
C70 P4 C64 C65 83.6(5)
C63 P4 C64 C65 -169.3(4)
Ag1 P4 C64 C65 -50.1(5)
C70 P4 C64 C69 -92.7(5)
C63 P4 C64 C69 14.4(5)
Ag1 P4 C64 C69 133.6(4)
C69 C64 C65 C66 3.7(9)
P4 C64 C65 C66 -172.7(4)
C64 C65 C66 C67 -1.7(9)
C65 C66 C67 C68 -1.2(9)
C66 C67 C68 C69 2.1(10)
C65 C64 C69 C68 -2.8(9)
P4 C64 C69 C68 173.5(5)
C67 C68 C69 C64 -0.1(10)
C64 P4 C70 C75 57.7(6)
C63 P4 C70 C75 -49.9(5)
Ag1 P4 C70 C75 -159.8(5)
C64 P4 C70 C71 -118.8(5)
C63 P4 C70 C71 133.6(5)
Ag1 P4 C70 C71 23.8(5)
C75 C70 C71 C72 0.1(9)
P4 C70 C71 C72 176.7(5)
C70 C71 C72 C73 -0.1(10)
C71 C72 C73 C74 0.6(11)
C72 C73 C74 C75 -1.1(11)
C71 C70 C75 C74 -0.5(9)
P4 C70 C75 C74 -177.0(5)
C73 C74 C75 C70 1.1(10)
